data_7023175
loop_
_publ_author_name
'Piskunov, Alexandr V.'
'Meshcheryakova, Irina N.'
'Fukin, Georgy K.'
'Shavyrin, Andrei S.'
'Cherkasov, Vladimir K.'
'Abakumov, Gleb A.'

_publ_section_title
;
 The new C-C bond formation in the reaction of o-amidophenolate
 indium(III) complex with alkyl iodides.
;
_journal_issue 29
_journal_name_full 'Dalton transactions (Cambridge, England : 2003)'
_journal_page_first 10533
_journal_page_last 10539
_journal_paper_doi 10.1039/c3dt50934f
_journal_volume 42
_journal_year 2013
_chemical_formula_sum 'C54 H80 I In N2 O2'
_chemical_formula_weight 1030.92
_chemical_name_systematic
;
?
;
_space_group_IT_number 2
_symmetry_cell_setting triclinic
_symmetry_space_group_name_Hall '-P 1'
_symmetry_space_group_name_H-M 'P -1'
_atom_sites_solution_hydrogens geom
_atom_sites_solution_primary direct
_atom_sites_solution_secondary difmap
_audit_creation_method SHELXL-97
_cell_angle_alpha 74.287(3)
_cell_angle_beta 78.611(2)
_cell_angle_gamma 72.322(2)
_cell_formula_units_Z 2
_cell_length_a 10.4639(19)
_cell_length_b 12.638(2)
_cell_length_c 22.385(4)
_cell_measurement_reflns_used 900
_cell_measurement_temperature 100(2)
_cell_measurement_theta_max 30
_cell_measurement_theta_min 2
_cell_volume 2693.6(8)
_computing_cell_refinement 'Bruker SAINT'
_computing_data_collection 'Bruker SMART APEX'
_computing_data_reduction 'Bruker SAINT'
_computing_molecular_graphics 'Bruker SHELXTL'
_computing_publication_material 'Bruker SHELXTL'
_computing_structure_refinement 'SHELXL-97 (Sheldrick, 2008)'
_computing_structure_solution 'SHELXS-97 (Sheldrick, 2008)'
_diffrn_ambient_temperature 100(2)
_diffrn_measured_fraction_theta_full 0.991
_diffrn_measured_fraction_theta_max 0.991
_diffrn_measurement_device_type 'CCD area detector'
_diffrn_measurement_method 'phi and omega scans'
_diffrn_radiation_monochromator graphite
_diffrn_radiation_source 'fine-focus sealed tube'
_diffrn_radiation_type MoK\a
_diffrn_radiation_wavelength 0.71073
_diffrn_reflns_av_R_equivalents 0.0693
_diffrn_reflns_av_sigmaI/netI 0.0974
_diffrn_reflns_limit_h_max 12
_diffrn_reflns_limit_h_min -12
_diffrn_reflns_limit_k_max 14
_diffrn_reflns_limit_k_min -15
_diffrn_reflns_limit_l_max 26
_diffrn_reflns_limit_l_min -26
_diffrn_reflns_number 20315
_diffrn_reflns_theta_full 25.00
_diffrn_reflns_theta_max 25.00
_diffrn_reflns_theta_min 1.91
_exptl_absorpt_coefficient_mu 1.050
_exptl_absorpt_correction_T_max 0.9302
_exptl_absorpt_correction_T_min 0.6439
_exptl_absorpt_correction_type multi-scan
_exptl_absorpt_process_details 'SADABS (Sheldrick, 2008A)'
_exptl_crystal_colour colorless
_exptl_crystal_density_diffrn 1.271
_exptl_crystal_density_method 'not measured'
_exptl_crystal_description plate
_exptl_crystal_F_000 1072
_exptl_crystal_size_max 0.46
_exptl_crystal_size_mid 0.16
_exptl_crystal_size_min 0.07
_refine_diff_density_max 1.906
_refine_diff_density_min -0.957
_refine_diff_density_rms 0.132
_refine_ls_extinction_method none
_refine_ls_goodness_of_fit_ref 0.943
_refine_ls_hydrogen_treatment mixed
_refine_ls_matrix_type full
_refine_ls_number_parameters 569
_refine_ls_number_reflns 9401
_refine_ls_number_restraints 10
_refine_ls_restrained_S_all 0.948
_refine_ls_R_factor_all 0.1098
_refine_ls_R_factor_gt 0.0600
_refine_ls_shift/su_max 0.001
_refine_ls_shift/su_mean 0.000
_refine_ls_structure_factor_coef Fsqd
_refine_ls_weighting_details 'calc w=1/[\s^2^(Fo^2^)+(0.0840P)^2^+0.0000P] where P=(Fo^2^+2Fc^2^)/3'
_refine_ls_weighting_scheme calc
_refine_ls_wR_factor_gt 0.1338
_refine_ls_wR_factor_ref 0.1471
_reflns_number_gt 5949
_reflns_number_total 9401
_reflns_threshold_expression >2sigma(I)
_cod_data_source_file c3dt50934f.txt
_cod_data_source_block inapme2im
_cod_depositor_comments
;
The following automatic conversions were performed:

'_symmetry_cell_setting' value 'Triclinic' changed to 'triclinic'
according to /home/saulius/struct/CIF-dictionaries/cif_core.dic
dictionary named 'cif_core.dic' version 2.4.2 from 2011-04-26.

Automatic conversion script
Id: cif_fix_values 1891 2012-01-12 08:04:46Z andrius 
;
_cod_original_sg_symbol_H-M P-1
_cod_database_code 7023175

loop_
_symmetry_equiv_pos_as_xyz
'x, y, z'
'-x, -y, -z'

loop_
_atom_site_label
_atom_site_type_symbol
_atom_site_fract_x
_atom_site_fract_y
_atom_site_fract_z
_atom_site_U_iso_or_equiv
_atom_site_adp_type
_atom_site_occupancy
_atom_site_symmetry_multiplicity
_atom_site_calc_flag
_atom_site_refinement_flags
In1 In 0.59742(3) 0.20204(2) 0.273741(14) 0.02912(8) Uani 1 1 d .
I1 I 0.83606(3) 0.15117(3) 0.319008(16) 0.04390(9) Uani 1 1 d .
O1 O 0.6243(3) 0.3274(2) 0.19363(15) 0.0442(9) Uani 1 1 d .
O2 O 0.5104(3) 0.0797(2) 0.33502(13) 0.0287(7) Uani 1 1 d .
N1 N 0.6011(3) 0.1219(3) 0.19661(16) 0.0289(9) Uani 1 1 d .
N2 N 0.4155(3) 0.3059(3) 0.32187(16) 0.0251(8) Uani 1 1 d .
C1 C 0.6364(4) 0.1818(4) 0.1416(2) 0.0282(11) Uani 1 1 d .
C2 C 0.6582(4) 0.2929(4) 0.1390(2) 0.0358(12) Uani 1 1 d .
C3 C 0.7103(5) 0.3515(4) 0.0850(2) 0.0433(14) Uani 1 1 d D
C4 C 0.7580(6) 0.2975(5) 0.0285(3) 0.0574(17) Uani 1 1 d .
H4A H 0.741(2) 0.3530(10) -0.012(2) 0.069 Uiso 1 1 d D
C5 C 0.6995(5) 0.2036(4) 0.0294(2) 0.0413(13) Uani 1 1 d D
C6 C 0.6498(4) 0.1488(4) 0.0836(2) 0.0348(12) Uani 1 1 d .
H6A H 0.6212 0.0839 0.0844 0.042 Uiso 1 1 calc R
C7 C 0.7415(6) 0.4639(4) 0.0836(3) 0.0597(15) Uani 1 1 d U
C8 C 0.6055(7) 0.5460(6) 0.1037(3) 0.0872(17) Uani 1 1 d U
H8A H 0.5484 0.5020 0.1338 0.131 Uiso 1 1 calc R
H8B H 0.5592 0.5878 0.0669 0.131 Uiso 1 1 calc R
H8C H 0.6230 0.6002 0.1231 0.131 Uiso 1 1 calc R
C9 C 0.8497(6) 0.4443(5) 0.1242(3) 0.0761(16) Uani 1 1 d U
H9A H 0.8193 0.4105 0.1675 0.114 Uiso 1 1 calc R
H9B H 0.8669 0.5173 0.1223 0.114 Uiso 1 1 calc R
H9C H 0.9330 0.3925 0.1091 0.114 Uiso 1 1 calc R
C10 C 0.7887(6) 0.5246(5) 0.0151(3) 0.079(2) Uani 1 1 d .
H10A H 0.8641 0.4710 -0.0038 0.118 Uiso 1 1 calc R
H10B H 0.8179 0.5906 0.0164 0.118 Uiso 1 1 calc R
H10C H 0.7133 0.5501 -0.0099 0.118 Uiso 1 1 calc R
C11 C 0.9207(6) 0.2446(5) 0.0246(3) 0.0626(18) Uani 1 1 d .
H11A H 0.9559 0.2244 -0.0159 0.094 Uiso 1 1 calc R
H11B H 0.9418 0.1763 0.0583 0.094 Uiso 1 1 calc R
H11C H 0.9625 0.3013 0.0290 0.094 Uiso 1 1 calc R
C12 C 0.7103(5) 0.1635(5) -0.0306(2) 0.0451(14) Uani 1 1 d .
C13 C 0.5764(6) 0.1407(5) -0.0343(2) 0.0610(18) Uani 1 1 d .
H13A H 0.5836 0.1148 -0.0726 0.092 Uiso 1 1 calc R
H13B H 0.5033 0.2111 -0.0348 0.092 Uiso 1 1 calc R
H13C H 0.5567 0.0818 0.0021 0.092 Uiso 1 1 calc R
C14 C 0.8232(6) 0.0493(5) -0.0292(2) 0.0550(17) Uani 1 1 d .
H14A H 0.8285 0.0228 -0.0671 0.083 Uiso 1 1 calc R
H14B H 0.8017 -0.0082 0.0076 0.083 Uiso 1 1 calc R
H14C H 0.9102 0.0616 -0.0273 0.083 Uiso 1 1 calc R
C15 C 0.7435(5) 0.2499(5) -0.0909(2) 0.0571(18) Uani 1 1 d .
H15A H 0.7394 0.2230 -0.1274 0.086 Uiso 1 1 calc R
H15B H 0.8346 0.2575 -0.0923 0.086 Uiso 1 1 calc R
H15C H 0.6777 0.3241 -0.0913 0.086 Uiso 1 1 calc R
C16 C 0.5727(4) 0.0154(3) 0.20129(19) 0.0267(11) Uani 1 1 d .
C17 C 0.6768(5) -0.0855(4) 0.2134(2) 0.0337(12) Uani 1 1 d .
C18 C 0.6486(5) -0.1875(4) 0.2146(2) 0.0379(13) Uani 1 1 d .
H18A H 0.7180 -0.2568 0.2217 0.045 Uiso 1 1 calc R
C19 C 0.5234(5) -0.1906(4) 0.2058(2) 0.0431(13) Uani 1 1 d .
H19A H 0.5074 -0.2606 0.2056 0.052 Uiso 1 1 calc R
C20 C 0.4212(5) -0.0906(4) 0.1971(2) 0.0358(11) Uani 1 1 d .
H20A H 0.3338 -0.0933 0.1927 0.043 Uiso 1 1 calc R
C21 C 0.4428(4) 0.0147(4) 0.19463(19) 0.0308(11) Uani 1 1 d .
C22 C 0.8153(5) -0.0859(4) 0.2243(2) 0.0405(14) Uani 1 1 d .
H22A H 0.8106 -0.0072 0.2273 0.049 Uiso 1 1 calc R
C23 C 0.9230(6) -0.1146(6) 0.1686(3) 0.064(2) Uani 1 1 d .
H23A H 0.8969 -0.0590 0.1301 0.097 Uiso 1 1 calc R
H23B H 0.9294 -0.1912 0.1643 0.097 Uiso 1 1 calc R
H23C H 1.0108 -0.1117 0.1762 0.097 Uiso 1 1 calc R
C24 C 0.8573(6) -0.1665(5) 0.2847(2) 0.0571(17) Uani 1 1 d .
H24A H 0.7845 -0.1519 0.3189 0.086 Uiso 1 1 calc R
H24B H 0.9393 -0.1546 0.2935 0.086 Uiso 1 1 calc R
H24C H 0.8752 -0.2453 0.2809 0.086 Uiso 1 1 calc R
C25 C 0.3267(4) 0.1221(4) 0.1861(2) 0.0344(12) Uani 1 1 d .
H25A H 0.3621 0.1872 0.1861 0.041 Uiso 1 1 calc R
C26 C 0.2739(6) 0.1472(5) 0.1238(3) 0.0648(18) Uani 1 1 d .
H26A H 0.3490 0.1492 0.0898 0.097 Uiso 1 1 calc R
H26B H 0.2063 0.2211 0.1177 0.097 Uiso 1 1 calc R
H26C H 0.2324 0.0874 0.1236 0.097 Uiso 1 1 calc R
C27 C 0.2129(5) 0.1152(4) 0.2400(3) 0.0542(16) Uani 1 1 d .
H27A H 0.2454 0.1115 0.2788 0.081 Uiso 1 1 calc R
H27B H 0.1834 0.0467 0.2442 0.081 Uiso 1 1 calc R
H27C H 0.1368 0.1829 0.2316 0.081 Uiso 1 1 calc R
C28 C 0.3560(4) 0.2425(3) 0.36773(19) 0.0232(10) Uani 1 1 d .
C29 C 0.4043(4) 0.1180(3) 0.37548(18) 0.0227(10) Uani 1 1 d .
C30 C 0.3444(4) 0.0488(3) 0.42205(19) 0.0254(10) Uani 1 1 d .
C31 C 0.2101(4) 0.0985(3) 0.45778(19) 0.0235(10) Uani 1 1 d .
H31A H 0.202(4) 0.059(3) 0.5026(18) 0.028 Uiso 1 1 d .
C32 C 0.1803(4) 0.2229(3) 0.45705(19) 0.0237(10) Uani 1 1 d .
C33 C 0.2469(4) 0.2881(3) 0.41255(19) 0.0237(10) Uani 1 1 d .
H33A H 0.2217 0.3678 0.4102 0.028 Uiso 1 1 calc R
C34 C 0.4022(5) -0.0810(3) 0.4330(2) 0.0314(11) Uani 1 1 d .
C35 C 0.3272(5) -0.1451(4) 0.4929(2) 0.0375(13) Uani 1 1 d .
H35A H 0.3390 -0.1230 0.5298 0.056 Uiso 1 1 calc R
H35B H 0.3649 -0.2276 0.4976 0.056 Uiso 1 1 calc R
H35C H 0.2306 -0.1248 0.4889 0.056 Uiso 1 1 calc R
C36 C 0.3915(5) -0.1266(3) 0.3777(2) 0.0355(12) Uani 1 1 d .
H36A H 0.4365 -0.0873 0.3392 0.053 Uiso 1 1 calc R
H36B H 0.2961 -0.1129 0.3734 0.053 Uiso 1 1 calc R
H36C H 0.4352 -0.2086 0.3851 0.053 Uiso 1 1 calc R
C37 C 0.5503(4) -0.1145(4) 0.4441(2) 0.0334(12) Uani 1 1 d .
H37A H 0.6027 -0.0775 0.4075 0.050 Uiso 1 1 calc R
H37B H 0.5863 -0.1974 0.4509 0.050 Uiso 1 1 calc R
H37C H 0.5567 -0.0899 0.4811 0.050 Uiso 1 1 calc R
C38 C 0.0949(4) 0.0861(3) 0.4267(2) 0.0296(11) Uani 1 1 d .
H38A H 0.0081 0.1060 0.4528 0.044 Uiso 1 1 calc R
H38B H 0.1143 0.0072 0.4227 0.044 Uiso 1 1 calc R
H38C H 0.0905 0.1374 0.3851 0.044 Uiso 1 1 calc R
C39 C 0.0652(4) 0.2749(3) 0.50427(19) 0.0268(10) Uani 1 1 d .
C40 C 0.1116(4) 0.3572(3) 0.5299(2) 0.0308(11) Uani 1 1 d .
H40A H 0.1912 0.3151 0.5514 0.046 Uiso 1 1 calc R
H40B H 0.0384 0.3912 0.5594 0.046 Uiso 1 1 calc R
H40C H 0.1345 0.4176 0.4952 0.046 Uiso 1 1 calc R
C41 C -0.0600(4) 0.3412(4) 0.4707(2) 0.0321(11) Uani 1 1 d .
H41A H -0.0891 0.2893 0.4541 0.048 Uiso 1 1 calc R
H41B H -0.0375 0.4022 0.4363 0.048 Uiso 1 1 calc R
H41C H -0.1333 0.3745 0.5004 0.048 Uiso 1 1 calc R
C42 C 0.0269(4) 0.1847(4) 0.5604(2) 0.0331(12) Uani 1 1 d .
H42A H 0.1071 0.1405 0.5811 0.050 Uiso 1 1 calc R
H42B H -0.0084 0.1336 0.5461 0.050 Uiso 1 1 calc R
H42C H -0.0424 0.2222 0.5900 0.050 Uiso 1 1 calc R
C43 C 0.3659(4) 0.4284(3) 0.30796(19) 0.0262(11) Uani 1 1 d .
C44 C 0.4262(4) 0.4926(3) 0.3294(2) 0.0289(11) Uani 1 1 d .
C45 C 0.3707(4) 0.6106(3) 0.3172(2) 0.0319(11) Uani 1 1 d .
H45A H 0.4099 0.6563 0.3315 0.038 Uiso 1 1 calc R
C46 C 0.2602(5) 0.6626(4) 0.2847(2) 0.0372(13) Uani 1 1 d .
H46A H 0.2226 0.7427 0.2779 0.045 Uiso 1 1 calc R
C47 C 0.2049(4) 0.5975(4) 0.2623(2) 0.0365(12) Uani 1 1 d .
H47A H 0.1308 0.6340 0.2388 0.044 Uiso 1 1 calc R
C48 C 0.2551(4) 0.4777(4) 0.2733(2) 0.0327(12) Uani 1 1 d .
C49 C 0.5493(4) 0.4417(4) 0.3642(2) 0.0339(12) Uani 1 1 d .
H49A H 0.5728 0.3571 0.3698 0.041 Uiso 1 1 calc R
C50 C 0.6697(5) 0.4817(5) 0.3266(3) 0.0519(16) Uani 1 1 d .
H50A H 0.6927 0.4567 0.2871 0.078 Uiso 1 1 calc R
H50B H 0.7471 0.4491 0.3506 0.078 Uiso 1 1 calc R
H50C H 0.6475 0.5651 0.3179 0.078 Uiso 1 1 calc R
C51 C 0.5210(6) 0.4669(4) 0.4289(2) 0.0493(15) Uani 1 1 d .
H51A H 0.4482 0.4342 0.4537 0.074 Uiso 1 1 calc R
H51B H 0.4938 0.5496 0.4250 0.074 Uiso 1 1 calc R
H51C H 0.6029 0.4332 0.4496 0.074 Uiso 1 1 calc R
C52 C 0.1923(4) 0.4110(4) 0.2458(2) 0.0353(12) Uani 1 1 d .
H52A H 0.2379 0.3283 0.2604 0.042 Uiso 1 1 calc R
C53 C 0.2184(5) 0.4397(4) 0.1754(2) 0.0448(14) Uani 1 1 d .
H53A H 0.3160 0.4246 0.1621 0.067 Uiso 1 1 calc R
H53B H 0.1749 0.5205 0.1595 0.067 Uiso 1 1 calc R
H53C H 0.1812 0.3927 0.1587 0.067 Uiso 1 1 calc R
C54 C 0.0414(5) 0.4282(4) 0.2695(3) 0.0500(15) Uani 1 1 d .
H54A H 0.0293 0.4019 0.3152 0.075 Uiso 1 1 calc R
H54B H 0.0040 0.3843 0.2507 0.075 Uiso 1 1 calc R
H54C H -0.0057 0.5092 0.2579 0.075 Uiso 1 1 calc R

loop_
_atom_site_aniso_label
_atom_site_aniso_U_11
_atom_site_aniso_U_22
_atom_site_aniso_U_33
_atom_site_aniso_U_23
_atom_site_aniso_U_13
_atom_site_aniso_U_12
In1 0.02093(14) 0.02391(13) 0.04195(18) -0.01278(12) 0.00748(12) -0.00762(11)
I1 0.02269(14) 0.04923(17) 0.0642(2) -0.02268(15) 0.00002(14) -0.01065(13)
O1 0.0427(17) 0.0211(14) 0.059(2) -0.0086(14) 0.0184(15) -0.0100(13)
O2 0.0230(14) 0.0221(13) 0.0411(16) -0.0145(12) 0.0042(12) -0.0049(11)
N1 0.0258(17) 0.0232(17) 0.033(2) -0.0039(15) -0.0007(15) -0.0028(14)
N2 0.0172(15) 0.0195(15) 0.0376(19) -0.0107(14) 0.0028(14) -0.0037(13)
C1 0.0198(19) 0.030(2) 0.029(2) 0.0013(18) -0.0014(17) -0.0052(17)
C2 0.022(2) 0.031(2) 0.047(3) -0.006(2) 0.003(2) -0.0028(18)
C3 0.029(2) 0.027(2) 0.062(3) 0.001(2) 0.007(2) -0.0099(19)
C4 0.066(3) 0.057(3) 0.044(3) -0.002(3) 0.007(3) -0.026(3)
C5 0.030(2) 0.048(3) 0.041(3) 0.005(2) -0.005(2) -0.017(2)
C6 0.028(2) 0.037(2) 0.030(3) 0.003(2) -0.0021(19) -0.0066(19)
C7 0.071(3) 0.022(2) 0.068(3) -0.002(2) 0.029(2) -0.017(2)
C8 0.0898(11) 0.059(3) 0.092(3) -0.013(2) 0.0253(19) -0.016(2)
C9 0.0804(16) 0.058(3) 0.098(4) -0.029(3) 0.024(2) -0.042(2)
C10 0.057(3) 0.042(3) 0.111(5) 0.001(3) 0.040(3) -0.024(3)
C11 0.058(3) 0.051(3) 0.072(4) -0.020(3) 0.009(3) -0.009(3)
C12 0.044(3) 0.060(3) 0.025(3) 0.006(2) -0.003(2) -0.020(2)
C13 0.064(3) 0.088(4) 0.032(3) -0.003(3) -0.004(3) -0.033(3)
C14 0.058(3) 0.060(3) 0.041(3) -0.001(3) -0.004(3) -0.016(3)
C15 0.041(3) 0.069(4) 0.047(3) 0.007(3) -0.005(3) -0.012(3)
C16 0.030(2) 0.025(2) 0.021(2) -0.0012(17) 0.0023(17) -0.0087(17)
C17 0.037(2) 0.031(2) 0.028(2) -0.0066(18) 0.0035(19) -0.0070(19)
C18 0.050(3) 0.023(2) 0.035(3) -0.0038(19) 0.005(2) -0.009(2)
C19 0.063(3) 0.027(2) 0.041(3) -0.0099(19) 0.009(2) -0.021(2)
C20 0.037(2) 0.038(2) 0.040(3) -0.0136(19) 0.0051(19) -0.0224(19)
C21 0.033(2) 0.030(2) 0.025(2) -0.0059(18) 0.0041(18) -0.0075(18)
C22 0.036(3) 0.032(2) 0.044(3) -0.006(2) -0.001(2) 0.001(2)
C23 0.043(3) 0.088(4) 0.044(3) -0.001(3) 0.006(3) -0.012(3)
C24 0.045(3) 0.065(4) 0.048(3) -0.009(3) -0.001(3) 0.000(3)
C25 0.030(2) 0.037(2) 0.038(3) -0.0098(19) -0.0022(19) -0.0129(19)
C26 0.057(3) 0.070(4) 0.062(3) -0.027(3) -0.019(3) 0.009(3)
C27 0.044(3) 0.043(3) 0.069(4) -0.014(2) 0.016(3) -0.015(2)
C28 0.0179(18) 0.0236(18) 0.029(2) -0.0070(16) -0.0012(16) -0.0071(15)
C29 0.0137(17) 0.0202(17) 0.035(2) -0.0121(16) -0.0004(16) -0.0025(15)
C30 0.0200(19) 0.0202(18) 0.036(2) -0.0102(17) -0.0033(17) -0.0019(16)
C31 0.0220(19) 0.0136(17) 0.032(2) -0.0048(16) 0.0051(17) -0.0056(15)
C32 0.0136(17) 0.0203(18) 0.038(2) -0.0108(16) -0.0043(16) -0.0015(15)
C33 0.0127(17) 0.0168(17) 0.040(2) -0.0115(16) 0.0011(16) 0.0004(15)
C34 0.042(2) 0.0182(18) 0.034(2) -0.0125(16) 0.0035(19) -0.0075(18)
C35 0.032(2) 0.020(2) 0.053(3) -0.005(2) 0.004(2) -0.0054(18)
C36 0.035(2) 0.024(2) 0.048(3) -0.0129(19) -0.005(2) -0.0036(18)
C37 0.032(2) 0.026(2) 0.041(3) -0.0115(19) -0.0006(19) -0.0041(18)
C38 0.0235(19) 0.0242(19) 0.044(3) -0.0103(18) 0.0015(18) -0.0117(16)
C39 0.0217(19) 0.0230(19) 0.031(2) -0.0093(17) 0.0039(17) -0.0015(16)
C40 0.025(2) 0.0218(19) 0.041(2) -0.0118(18) 0.0050(18) -0.0022(17)
C41 0.0176(19) 0.032(2) 0.044(3) -0.0119(19) 0.0004(18) -0.0015(17)
C42 0.029(2) 0.028(2) 0.039(3) -0.0105(18) 0.0078(19) -0.0075(18)
C43 0.0164(18) 0.0214(19) 0.034(2) -0.0043(17) 0.0054(17) -0.0023(16)
C44 0.027(2) 0.0246(19) 0.033(2) -0.0066(17) 0.0063(18) -0.0104(17)
C45 0.032(2) 0.025(2) 0.039(3) -0.0100(18) 0.0047(19) -0.0113(17)
C46 0.037(2) 0.020(2) 0.050(3) -0.003(2) 0.001(2) -0.0092(19)
C47 0.027(2) 0.023(2) 0.054(3) -0.007(2) -0.001(2) -0.0031(18)
C48 0.029(2) 0.026(2) 0.040(3) -0.0066(19) 0.0054(19) -0.0101(18)
C49 0.039(2) 0.023(2) 0.042(3) -0.0069(18) -0.003(2) -0.0118(18)
C50 0.036(2) 0.050(3) 0.071(4) -0.003(3) -0.013(3) -0.017(2)
C51 0.070(3) 0.028(2) 0.047(3) -0.013(2) -0.012(3) -0.002(2)
C52 0.025(2) 0.027(2) 0.057(3) -0.011(2) -0.009(2) -0.0078(18)
C53 0.050(3) 0.036(2) 0.050(3) -0.007(2) -0.005(2) -0.017(2)
C54 0.035(2) 0.050(3) 0.070(4) -0.014(2) -0.002(2) -0.021(2)

loop_
_atom_type_symbol
_atom_type_description
_atom_type_scat_dispersion_real
_atom_type_scat_dispersion_imag
_atom_type_scat_source
C C 0.0033 0.0016 'International Tables Vol C Tables 4.2.6.8 and 6.1.1.4'
H H 0.0000 0.0000 'International Tables Vol C Tables 4.2.6.8 and 6.1.1.4'
N N 0.0061 0.0033 'International Tables Vol C Tables 4.2.6.8 and 6.1.1.4'
O O 0.0106 0.0060 'International Tables Vol C Tables 4.2.6.8 and 6.1.1.4'
In In -0.7276 1.3100 'International Tables Vol C Tables 4.2.6.8 and 6.1.1.4'
I I -0.4742 1.8119 'International Tables Vol C Tables 4.2.6.8 and 6.1.1.4'

loop_
_geom_angle_atom_site_label_1
_geom_angle_atom_site_label_2
_geom_angle_atom_site_label_3
_geom_angle
O2 In1 O1 157.54(13)
O2 In1 N1 88.87(12)
O1 In1 N1 76.50(13)
O2 In1 N2 76.99(11)
O1 In1 N2 97.85(11)
N1 In1 N2 126.28(13)
O2 In1 I1 100.78(8)
O1 In1 I1 100.90(10)
N1 In1 I1 115.64(9)
N2 In1 I1 117.85(9)
C2 O1 In1 115.8(3)
C29 O2 In1 116.2(2)
C1 N1 C16 119.5(4)
C1 N1 In1 112.7(3)
C16 N1 In1 127.8(3)
C28 N2 C43 121.3(3)
C28 N2 In1 111.7(2)
C43 N2 In1 127.0(2)
N1 C1 C6 124.5(4)
N1 C1 C2 117.4(4)
C6 C1 C2 118.0(4)
C3 C2 O1 124.7(5)
C3 C2 C1 119.8(4)
O1 C2 C1 115.5(4)
C2 C3 C4 119.5(5)
C2 C3 C7 119.6(5)
C4 C3 C7 120.2(4)
C5 C4 C3 115.7(4)
C5 C4 C11 106.8(4)
C3 C4 C11 108.2(5)
C6 C5 C4 118.7(5)
C6 C5 C12 120.7(5)
C4 C5 C12 120.3(4)
C5 C6 C1 123.7(5)
C9 C7 C3 111.6(4)
C9 C7 C8 113.2(5)
C3 C7 C8 106.7(5)
C9 C7 C10 108.6(5)
C3 C7 C10 111.5(5)
C8 C7 C10 105.1(4)
C5 C12 C13 109.6(4)
C5 C12 C15 113.6(5)
C13 C12 C15 108.1(4)
C5 C12 C14 109.5(4)
C13 C12 C14 107.8(5)
C15 C12 C14 108.0(4)
C21 C16 C17 121.9(4)
C21 C16 N1 119.6(3)
C17 C16 N1 118.5(4)
C18 C17 C16 117.4(4)
C18 C17 C22 120.4(4)
C16 C17 C22 122.2(4)
C19 C18 C17 122.0(4)
C18 C19 C20 119.2(4)
C19 C20 C21 121.8(5)
C16 C21 C20 117.6(4)
C16 C21 C25 122.6(4)
C20 C21 C25 119.9(4)
C24 C22 C17 112.1(4)
C24 C22 C23 110.4(4)
C17 C22 C23 111.2(4)
C21 C25 C26 111.6(4)
C21 C25 C27 111.3(4)
C26 C25 C27 110.7(4)
N2 C28 C33 123.3(3)
N2 C28 C29 118.2(3)
C33 C28 C29 118.4(3)
O2 C29 C30 123.5(3)
O2 C29 C28 116.2(3)
C30 C29 C28 120.3(3)
C29 C30 C31 119.8(3)
C29 C30 C34 120.0(3)
C31 C30 C34 119.8(3)
C32 C31 C30 115.3(3)
C32 C31 C38 106.5(3)
C30 C31 C38 107.7(3)
C33 C32 C31 119.2(3)
C33 C32 C39 121.2(3)
C31 C32 C39 119.4(3)
C32 C33 C28 122.9(3)
C37 C34 C30 110.1(4)
C37 C34 C36 109.3(3)
C30 C34 C36 112.0(3)
C37 C34 C35 105.9(3)
C30 C34 C35 111.9(3)
C36 C34 C35 107.4(4)
C42 C39 C41 109.1(3)
C42 C39 C40 107.3(4)
C41 C39 C40 109.3(3)
C42 C39 C32 112.7(3)
C41 C39 C32 109.1(3)
C40 C39 C32 109.2(3)
C44 C43 C48 122.8(4)
C44 C43 N2 119.7(4)
C48 C43 N2 117.5(4)
C43 C44 C45 117.6(4)
C43 C44 C49 123.6(4)
C45 C44 C49 118.8(4)
C46 C45 C44 121.7(4)
C47 C46 C45 119.6(4)
C46 C47 C48 121.8(4)
C43 C48 C47 116.5(4)
C43 C48 C52 124.1(4)
C47 C48 C52 119.3(4)
C50 C49 C44 111.2(4)
C50 C49 C51 110.9(4)
C44 C49 C51 112.0(4)
C53 C52 C48 110.8(4)
C53 C52 C54 112.0(4)
C48 C52 C54 111.6(4)

loop_
_geom_bond_atom_site_label_1
_geom_bond_atom_site_label_2
_geom_bond_distance
In1 O2 2.077(3)
In1 O1 2.083(3)
In1 N1 2.214(4)
In1 N2 2.224(3)
In1 I1 2.7106(6)
O1 C2 1.354(6)
O2 C29 1.342(4)
N1 C1 1.308(5)
N1 C16 1.437(6)
N2 C28 1.300(5)
N2 C43 1.441(5)
C1 C6 1.436(7)
C1 C2 1.474(7)
C2 C3 1.344(6)
C3 C4 1.526(8)
C3 C7 1.542(7)
C4 C5 1.485(8)
C4 C11 1.623(8)
C5 C6 1.317(6)
C5 C12 1.534(7)
C7 C9 1.510(9)
C7 C8 1.552(8)
C7 C10 1.574(8)
C12 C13 1.535(8)
C12 C15 1.543(7)
C12 C14 1.560(7)
C16 C21 1.399(6)
C16 C17 1.404(6)
C17 C18 1.401(7)
C17 C22 1.515(7)
C18 C19 1.376(7)
C19 C20 1.380(6)
C20 C21 1.402(6)
C21 C25 1.518(6)
C22 C24 1.509(7)
C22 C23 1.548(7)
C25 C26 1.520(7)
C25 C27 1.523(6)
C28 C33 1.450(5)
C28 C29 1.472(5)
C29 C30 1.351(5)
C30 C31 1.517(5)
C30 C34 1.534(5)
C31 C32 1.503(5)
C31 C38 1.571(6)
C32 C33 1.337(5)
C32 C39 1.547(5)
C34 C37 1.530(6)
C34 C36 1.535(6)
C34 C35 1.566(6)
C39 C42 1.530(6)
C39 C41 1.537(6)
C39 C40 1.545(6)
C43 C44 1.389(6)
C43 C48 1.411(6)
C44 C45 1.398(6)
C44 C49 1.517(6)
C45 C46 1.381(6)
C46 C47 1.375(7)
C47 C48 1.412(6)
C48 C52 1.516(7)
C49 C50 1.513(7)
C49 C51 1.518(7)
C52 C53 1.508(7)
C52 C54 1.532(6)
